data_8107589
loop_
_publ_author_name
'Ling, Bo-Kai'
'Huang, Ling-Yu'

_publ_section_title
;
 Crystal structure of
 tetraaqua-bis(ethanol-\kO)-tetrakis(\m2-trifluoroacetate-\k2O:O&#x2032;)-bis(trifluoroacetate-\k2O)digadolinium(III)
 Gd2C16H20O18F18
;
_journal_issue 5
_journal_name_full 'Zeitschrift f\"ur Kristallographie - New Crystal Structures'
_journal_page_first 879
_journal_page_last 880
_journal_paper_doi 10.1515/ncrs-2023-0253
_journal_volume 238
_journal_year 2023
_chemical_formula_moiety 'C16 H20 F18 Gd2 O18'
_chemical_formula_sum 'C16 H20 F18 Gd2 O18'
_chemical_formula_weight 1156.82
_space_group_crystal_system triclinic
_space_group_IT_number 2
_space_group_name_Hall '-P 1'
_space_group_name_H-M_alt 'P -1'
_atom_sites_solution_hydrogens mixed
_cell_angle_alpha 78.156(5)
_cell_angle_beta 72.483(5)
_cell_angle_gamma 62.797(4)
_cell_formula_units_Z 1
_cell_length_a 8.652(3)
_cell_length_b 9.204(4)
_cell_length_c 12.305(5)
_cell_measurement_reflns_used 6649
_cell_measurement_temperature 150.0
_cell_measurement_theta_max 28.76
_cell_measurement_theta_min 2.50
_cell_volume 828.4(6)
_computing_cell_refinement 'SAINT v8.27A (Bruker, 2012)'
_computing_data_reduction 'SAINT v8.27A (Bruker, 2012)'
_computing_molecular_graphics 'Olex2 1.5 (Dolomanov et al., 2009)'
_computing_publication_material 'Olex2 1.5 (Dolomanov et al., 2009)'
_computing_structure_refinement 'SHELXL 2014/7 (Sheldrick, 2015)'
_computing_structure_solution 'SHELXT 2014/5 (Sheldrick, 2014)'
_diffrn_ambient_temperature 150.00
_diffrn_measured_fraction_theta_full 0.992
_diffrn_measured_fraction_theta_max 0.890
_diffrn_measurement_device_type 'Bruker APEX-II CCD'
_diffrn_measurement_method '\f and \w scans'
_diffrn_radiation_monochromator graphite
_diffrn_radiation_type MoK\a
_diffrn_radiation_wavelength 0.71073
_diffrn_reflns_av_R_equivalents 0.0207
_diffrn_reflns_av_unetI/netI 0.0265
_diffrn_reflns_Laue_measured_fraction_full 0.992
_diffrn_reflns_Laue_measured_fraction_max 0.890
_diffrn_reflns_limit_h_max 11
_diffrn_reflns_limit_h_min -11
_diffrn_reflns_limit_k_max 12
_diffrn_reflns_limit_k_min -11
_diffrn_reflns_limit_l_max 15
_diffrn_reflns_limit_l_min -16
_diffrn_reflns_number 9812
_diffrn_reflns_point_group_measured_fraction_full 0.992
_diffrn_reflns_point_group_measured_fraction_max 0.890
_diffrn_reflns_theta_full 25.242
_diffrn_reflns_theta_max 28.916
_diffrn_reflns_theta_min 1.741
_diffrn_standards_number 0
_exptl_absorpt_coefficient_mu 4.141
_exptl_absorpt_correction_T_max 0.661
_exptl_absorpt_correction_T_min 0.454
_exptl_absorpt_correction_type multi-scan
_exptl_absorpt_process_details
;
SADABS-2012/1 (Bruker,2012) was used for absorption correction.
wR2(int) was 0.0710 before and 0.0302 after correction.
The Ratio of minimum to maximum transmission is 0.7826.
The \l/2 correction factor is 0.0015.
;
_exptl_crystal_colour 'clear light colourless'
_exptl_crystal_colour_lustre clear
_exptl_crystal_colour_modifier light
_exptl_crystal_colour_primary colourless
_exptl_crystal_density_diffrn 2.319
_exptl_crystal_density_meas .
_exptl_crystal_description block
_exptl_crystal_F_000 550
_exptl_crystal_size_max 0.2
_exptl_crystal_size_mid 0.2
_exptl_crystal_size_min 0.1
_refine_diff_density_max 1.069
_refine_diff_density_min -0.823
_refine_diff_density_rms 0.117
_refine_ls_extinction_coef .
_refine_ls_extinction_method none
_refine_ls_goodness_of_fit_ref 1.075
_refine_ls_hydrogen_treatment mixed
_refine_ls_matrix_type full
_refine_ls_number_parameters 277
_refine_ls_number_reflns 3894
_refine_ls_number_restraints 9
_refine_ls_restrained_S_all 1.079
_refine_ls_R_factor_all 0.0257
_refine_ls_R_factor_gt 0.0227
_refine_ls_shift/su_max 0.001
_refine_ls_shift/su_mean 0.000
_refine_ls_structure_factor_coef Fsqd
_refine_ls_weighting_details 'w=1/[\s^2^(Fo^2^)+(0.0274P)^2^+1.0587P] where P=(Fo^2^+2Fc^2^)/3'
_refine_ls_weighting_scheme calc
_refine_ls_wR_factor_gt 0.0539
_refine_ls_wR_factor_ref 0.0554
_reflns_Friedel_coverage 0.000
_reflns_Friedel_fraction_full .
_reflns_Friedel_fraction_max .
_reflns_number_gt 3639
_reflns_number_total 3894
_reflns_threshold_expression 'I > 2\s(I)'
_cod_data_source_file suppl_j_ncrs-2023-0253_suppl_001.cif
_cod_data_source_block gd-dimer-3f
_cod_database_code 8107589
_shelx_space_group_comment
;
The symmetry employed for this shelxl refinement is uniquely defined
by the following loop, which should always be used as a source of
symmetry information in preference to the above space-group names.
They are only intended as comments.
;
_shelx_estimated_absorpt_t_max 0.682
_shelx_estimated_absorpt_t_min 0.491
_olex2_refinement_description
;
1. Fixed Uiso
 At 1.2 times of:
  All C(H,H) groups
 At 1.5 times of:
  All C(H,H,H) groups, All O(H) groups, All O(H,H) groups
2. Restrained distances
 O7-H7
 0.85 with sigma of 0.01
 C3-H7
 1.898808 with sigma of 0.02
 Gd1-H7
 2.838772 with sigma of 0.02
3. Uiso/Uaniso restraints and constraints
F5 \\sim C5: within 2A with sigma of 0.01 and sigma for terminal atoms of 0.02
within 2A
4. Others
 Fixed Sof: F3(0.65) F7(0.65) F2(0.65) F9(0.35) F5(0.35) F11(0.35)
5.a Rotating group:
 O8(H8A,H8B), O9(H9A,H9B)
5.b Secondary CH2 refined with riding coordinates:
 C3(H3A,H3B)
5.c Idealised Me refined as rotating group:
 C7(H7A,H7B,H7C)
;
_olex2_submission_special_instructions 'No special instructions were received'
_publcif_info_exptl_table_max_cols 4
_publcif_info_exptl_table_use_headnotes n
_publcif_funding_html
;
;

loop_
_space_group_symop_operation_xyz
'x, y, z'
'-x, -y, -z'

loop_
_atom_site_label
_atom_site_type_symbol
_atom_site_fract_x
_atom_site_fract_y
_atom_site_fract_z
_atom_site_U_iso_or_equiv
_atom_site_adp_type
_atom_site_occupancy
_atom_site_site_symmetry_order
_atom_site_calc_flag
_atom_site_refinement_flags_posn
_atom_site_refinement_flags_adp
_atom_site_refinement_flags_occupancy
_atom_site_disorder_assembly
_atom_site_disorder_group
C1 C 0.6442(4) 0.3216(4) 0.1567(3) 0.0188(6) Uani 1 1 d . . . . .
C2 C 0.0806(5) 0.3660(4) 0.1701(3) 0.0285(8) Uani 1 1 d . . . . .
C3 C 0.0967(6) 0.6616(7) 0.3773(4) 0.0494(11) Uani 1 1 d D . . . .
H3A H 0.1412 0.5453 0.4077 0.059 Uiso 1 1 calc R U . . .
H3B H 0.0020 0.6835 0.3388 0.059 Uiso 1 1 calc R U . . .
C4 C 0.6402(5) 0.2822(4) 0.2845(3) 0.0275(7) Uani 1 1 d . . . . .
C5 C 0.5541(5) 0.8140(5) 0.3652(3) 0.0345(9) Uani 1 1 d . U . . .
C6 C 0.5986(4) 0.8182(4) 0.2336(3) 0.0227(7) Uani 1 1 d . . . . .
C7 C 0.0197(7) 0.7649(9) 0.4720(5) 0.0726(19) Uani 1 1 d . . . . .
H7A H -0.0273 0.8804 0.4428 0.109 Uiso 1 1 calc R U . . .
H7B H 0.1121 0.7421 0.5116 0.109 Uiso 1 1 calc R U . . .
H7C H -0.0777 0.7417 0.5255 0.109 Uiso 1 1 calc R U . . .
C8 C 0.2359(4) 0.4129(4) 0.1036(3) 0.0185(6) Uani 1 1 d . . . . .
F1 F 0.1403(3) 0.2190(3) 0.2282(2) 0.0429(6) Uani 1 1 d . . . . .
F2 F 0.4048(8) 0.9602(7) 0.3958(4) 0.0723(15) Uani 0.65 1 d . . P A 2
F3 F 0.4976(11) 0.7046(8) 0.4166(5) 0.066(2) Uani 0.65 1 d . . P A 2
F4 F 0.6304(4) 0.4043(3) 0.3320(2) 0.0482(6) Uani 1 1 d . . . . .
F5 F 0.562(2) 0.9211(15) 0.4042(9) 0.076(3) Uani 0.35 1 d . U P A 1
F6 F 0.4957(4) 0.2565(4) 0.3388(2) 0.0541(7) Uani 1 1 d . . . . .
F7 F 0.6711(8) 0.8206(13) 0.4045(5) 0.088(3) Uani 0.65 1 d . . P A 2
F8 F -0.0016(3) 0.3541(3) 0.0987(3) 0.0507(7) Uani 1 1 d . . . . .
F9 F 0.6874(12) 0.6652(11) 0.4047(6) 0.056(2) Uani 0.35 1 d . . P A 1
F10 F -0.0402(4) 0.4715(3) 0.2451(3) 0.0609(9) Uani 1 1 d . . . . .
F11 F 0.4147(15) 0.797(2) 0.4208(10) 0.078(5) Uani 0.35 1 d . . P A 1
F12 F 0.7822(4) 0.1496(3) 0.3058(2) 0.0562(8) Uani 1 1 d . . . . .
Gd1 Gd 0.35011(2) 0.73221(2) 0.08943(2) 0.01450(5) Uani 1 1 d D . . . .
O1 O 0.2078(3) 0.5559(3) 0.1091(2) 0.0211(5) Uani 1 1 d . . . . .
O2 O 0.7304(3) 0.8436(4) 0.1801(2) 0.0347(6) Uani 1 1 d . . . . .
O3 O 0.4915(3) 0.7977(3) 0.1957(2) 0.0262(5) Uani 1 1 d . . . . .
O4 O 0.7278(3) 0.2042(3) 0.0954(2) 0.0226(5) Uani 1 1 d . . . . .
O5 O 0.5569(3) 0.4664(3) 0.1261(2) 0.0247(5) Uani 1 1 d . . . . .
O6 O 0.3706(3) 0.2993(3) 0.05281(19) 0.0194(4) Uani 1 1 d . . . . .
O7 O 0.2412(3) 0.6877(4) 0.2946(2) 0.0343(6) Uani 1 1 d D . . . .
H7 H 0.311(4) 0.690(6) 0.3289(14) 0.051 Uiso 1 1 d D U . . .
O8 O 0.3083(3) 1.0093(3) 0.0275(2) 0.0221(5) Uani 1 1 d . . . . .
H8A H 0.3423 1.0434 0.0712 0.033 Uiso 1 1 d R U . . .
H8B H 0.1970 1.0710 0.0368 0.033 Uiso 1 1 d R U . . .
O9 O 0.0336(3) 0.8966(3) 0.1285(2) 0.0289(6) Uani 1 1 d . . . . .
H9A H 0.0126 0.9949 0.1017 0.043 Uiso 1 1 d R U . . .
H9B H -0.0076 0.9026 0.2004 0.043 Uiso 1 1 d R U . . .

loop_
_atom_site_aniso_label
_atom_site_aniso_U_11
_atom_site_aniso_U_22
_atom_site_aniso_U_33
_atom_site_aniso_U_23
_atom_site_aniso_U_13
_atom_site_aniso_U_12
Gd1 0.01281(7) 0.01336(8) 0.01689(9) -0.00225(5) -0.00278(5) -0.00522(5)
O1 0.0185(10) 0.0181(10) 0.0270(13) -0.0040(9) -0.0027(9) -0.0087(8)
O4 0.0248(11) 0.0196(11) 0.0255(13) -0.0039(9) -0.0103(10) -0.0076(9)
O6 0.0182(10) 0.0189(10) 0.0202(12) -0.0033(9) -0.0026(9) -0.0077(8)
O8 0.0238(11) 0.0164(10) 0.0280(13) -0.0031(9) -0.0082(10) -0.0083(8)
F1 0.0487(14) 0.0385(13) 0.0387(14) 0.0024(10) 0.0044(11) -0.0274(11)
O9 0.0158(10) 0.0191(11) 0.0422(16) -0.0006(10) -0.0009(10) -0.0040(9)
F4 0.0747(18) 0.0448(14) 0.0358(14) -0.0123(11) -0.0197(13) -0.0266(13)
F6 0.0661(17) 0.082(2) 0.0272(13) 0.0065(13) -0.0016(12) -0.0524(16)
F8 0.0384(13) 0.0632(17) 0.0684(19) 0.0022(14) -0.0184(13) -0.0361(12)
O5 0.0185(10) 0.0178(10) 0.0314(14) 0.0054(9) -0.0070(10) -0.0046(8)
F10 0.0447(14) 0.0449(14) 0.081(2) -0.0362(15) 0.0379(14) -0.0286(12)
O3 0.0287(12) 0.0318(13) 0.0253(13) -0.0018(10) -0.0097(10) -0.0171(10)
F12 0.0673(17) 0.0425(14) 0.0353(15) 0.0031(11) -0.0306(13) 0.0052(13)
O7 0.0318(13) 0.0566(17) 0.0223(14) -0.0065(12) 0.0000(11) -0.0279(13)
O2 0.0313(13) 0.0502(16) 0.0308(15) 0.0108(12) -0.0124(11) -0.0269(12)
C1 0.0176(13) 0.0201(14) 0.0219(16) 0.0005(12) -0.0074(12) -0.0099(11)
C4 0.0319(17) 0.0242(16) 0.0239(18) -0.0009(13) -0.0076(14) -0.0096(14)
C6 0.0244(15) 0.0218(15) 0.0241(17) 0.0011(13) -0.0093(13) -0.0107(12)
C8 0.0174(13) 0.0216(14) 0.0202(16) -0.0031(12) -0.0049(12) -0.0105(11)
C2 0.0246(16) 0.0240(16) 0.037(2) -0.0086(15) 0.0035(15) -0.0145(13)
C5 0.039(2) 0.050(2) 0.026(2) -0.0090(17) -0.0063(16) -0.0272(18)
C3 0.044(2) 0.073(3) 0.037(3) -0.008(2) 0.007(2) -0.039(2)
C7 0.051(3) 0.131(6) 0.039(3) -0.031(3) 0.005(2) -0.041(3)
F3 0.135(7) 0.068(4) 0.024(3) 0.009(3) -0.014(4) -0.076(4)
F7 0.059(3) 0.203(9) 0.035(3) -0.024(4) -0.012(3) -0.076(5)
F2 0.076(4) 0.065(3) 0.052(3) -0.029(3) 0.001(3) -0.010(3)
F9 0.061(5) 0.054(5) 0.018(4) 0.001(3) -0.012(3) 0.004(4)
F5 0.141(10) 0.076(7) 0.043(5) -0.026(5) -0.003(7) -0.077(7)
F11 0.049(6) 0.175(16) 0.025(5) -0.016(9) 0.000(5) -0.063(8)

loop_
_atom_type_symbol
_atom_type_description
_atom_type_scat_dispersion_real
_atom_type_scat_dispersion_imag
_atom_type_scat_source
C C 0.0033 0.0016 'International Tables Vol C Tables 4.2.6.8 and 6.1.1.4'
H H 0.0000 0.0000 'International Tables Vol C Tables 4.2.6.8 and 6.1.1.4'
F F 0.0171 0.0103 'International Tables Vol C Tables 4.2.6.8 and 6.1.1.4'
Gd Gd -0.1653 3.9035 'International Tables Vol C Tables 4.2.6.8 and 6.1.1.4'
O O 0.0106 0.0060 'International Tables Vol C Tables 4.2.6.8 and 6.1.1.4'

loop_
_geom_angle_atom_site_label_1
_geom_angle_atom_site_label_2
_geom_angle_atom_site_label_3
_geom_angle
_geom_angle_site_symmetry_1
_geom_angle_site_symmetry_3
O1 Gd1 O4 79.34(8) . 2_665
O1 Gd1 O6 122.75(7) . 2_665
O1 Gd1 O8 140.45(8) . .
O1 Gd1 O9 72.18(8) . .
O1 Gd1 O7 75.03(9) . .
O4 Gd1 O6 75.08(8) 2_665 2_665
O8 Gd1 O4 73.07(8) . 2_665
O8 Gd1 O6 76.71(7) . 2_665
O8 Gd1 O7 113.56(9) . .
O9 Gd1 O4 74.49(9) . 2_665
O9 Gd1 O6 142.27(9) . 2_665
O9 Gd1 O8 73.49(8) . .
O9 Gd1 O7 74.45(9) . .
O5 Gd1 O1 73.08(8) . .
O5 Gd1 O4 116.62(8) . 2_665
O5 Gd1 O6 74.32(8) . 2_665
O5 Gd1 O8 145.19(8) . .
O5 Gd1 O9 140.43(8) . .
O5 Gd1 O3 82.66(9) . .
O5 Gd1 O7 78.82(9) . .
O3 Gd1 O1 138.69(9) . .
O3 Gd1 O4 141.95(8) . 2_665
O3 Gd1 O6 79.92(8) . 2_665
O3 Gd1 O8 73.58(8) . .
O3 Gd1 O9 112.46(9) . .
O3 Gd1 O7 67.69(9) . .
O7 Gd1 O4 144.44(8) . 2_665
O7 Gd1 O6 140.07(8) . 2_665
C8 O1 Gd1 143.8(2) . .
C1 O4 Gd1 113.07(19) . 2_665
C8 O6 Gd1 137.3(2) . 2_665
Gd1 O8 H8A 109.6 . .
Gd1 O8 H8B 109.3 . .
H8A O8 H8B 104.5 . .
Gd1 O9 H9A 109.6 . .
Gd1 O9 H9B 109.2 . .
H9A O9 H9B 104.6 . .
C1 O5 Gd1 170.0(2) . .
C6 O3 Gd1 166.5(2) . .
Gd1 O7 H7 109.2(13) . .
C3 O7 Gd1 141.4(3) . .
C3 O7 H7 109.3(13) . .
O4 C1 C4 116.9(3) . .
O5 C1 O4 126.7(3) . .
O5 C1 C4 116.3(3) . .
F4 C4 F6 106.9(3) . .
F4 C4 C1 112.6(3) . .
F6 C4 C1 109.1(3) . .
F12 C4 F4 107.1(3) . .
F12 C4 F6 107.8(3) . .
F12 C4 C1 113.0(3) . .
O3 C6 C5 114.4(3) . .
O2 C6 O3 128.8(3) . .
O2 C6 C5 116.8(3) . .
O1 C8 O6 130.2(3) . .
O1 C8 C2 115.4(3) . .
O6 C8 C2 114.4(3) . .
F1 C2 C8 111.3(3) . .
F8 C2 F1 106.1(3) . .
F8 C2 C8 110.8(3) . .
F10 C2 F1 106.9(3) . .
F10 C2 F8 108.3(3) . .
F10 C2 C8 113.1(3) . .
F3 C5 C6 113.3(4) . .
F3 C5 F2 102.7(5) . .
F7 C5 C6 114.5(4) . .
F7 C5 F3 115.3(6) . .
F7 C5 F2 102.8(5) . .
F2 C5 C6 106.5(4) . .
F9 C5 C6 107.4(4) . .
F5 C5 C6 116.6(6) . .
F5 C5 F9 103.9(9) . .
F5 C5 F11 108.9(10) . .
F11 C5 C6 117.7(6) . .
F11 C5 F9 100.1(9) . .
O7 C3 H3A 109.0 . .
O7 C3 H3B 109.0 . .
O7 C3 C7 113.1(4) . .
H3A C3 H3B 107.8 . .
C7 C3 H3A 109.0 . .
C7 C3 H3B 109.0 . .
C3 C7 H7A 109.5 . .
C3 C7 H7B 109.5 . .
C3 C7 H7C 109.5 . .
H7A C7 H7B 109.5 . .
H7A C7 H7C 109.5 . .
H7B C7 H7C 109.5 . .

loop_
_geom_bond_atom_site_label_1
_geom_bond_atom_site_label_2
_geom_bond_distance
_geom_bond_site_symmetry_2
Gd1 O1 2.386(2) .
Gd1 O4 2.446(2) 2_665
Gd1 O6 2.451(2) 2_665
Gd1 O8 2.396(2) .
Gd1 O9 2.395(2) .
Gd1 O5 2.328(2) .
Gd1 O3 2.352(2) .
Gd1 O7 2.434(3) .
O1 C8 1.238(4) .
O4 Gd1 2.446(2) 2_665
O4 C1 1.246(4) .
O6 Gd1 2.451(2) 2_665
O6 C8 1.248(4) .
O8 H8A 0.8500 .
O8 H8B 0.8504 .
F1 C2 1.340(4) .
O9 H9A 0.8504 .
O9 H9B 0.8506 .
F4 C4 1.329(4) .
F6 C4 1.329(5) .
F8 C2 1.333(5) .
O5 C1 1.239(4) .
F10 C2 1.321(4) .
O3 C6 1.252(4) .
F12 C4 1.327(4) .
O7 H7 0.847(9) .
O7 C3 1.436(5) .
O2 C6 1.232(4) .
C1 C4 1.533(5) .
C6 C5 1.544(5) .
C8 C2 1.544(5) .
C5 F3 1.287(7) .
C5 F7 1.274(6) .
C5 F2 1.395(6) .
C5 F9 1.436(8) .
C5 F5 1.217(9) .
C5 F11 1.257(12) .
C3 H3A 0.9900 .
C3 H3B 0.9900 .
C3 C7 1.454(7) .
C7 H7A 0.9800 .
C7 H7B 0.9800 .
C7 H7C 0.9800 .

loop_
_geom_torsion_atom_site_label_1
_geom_torsion_atom_site_label_2
_geom_torsion_atom_site_label_3
_geom_torsion_atom_site_label_4
_geom_torsion
_geom_torsion_site_symmetry_1
_geom_torsion_site_symmetry_2
_geom_torsion_site_symmetry_3
_geom_torsion_site_symmetry_4
Gd1 O1 C8 O6 -21.9(6) . . . .
Gd1 O1 C8 C2 157.9(3) . . . .
Gd1 O4 C1 O5 -14.0(4) 2_665 . . .
Gd1 O4 C1 C4 162.5(2) 2_665 . . .
Gd1 O6 C8 O1 -11.1(6) 2_665 . . .
Gd1 O6 C8 C2 169.1(2) 2_665 . . .
Gd1 O3 C6 O2 31.0(12) . . . .
Gd1 O3 C6 C5 -150.4(9) . . . .
Gd1 O7 C3 C7 -132.4(4) . . . .
O1 C8 C2 F1 -136.2(3) . . . .
O1 C8 C2 F8 106.1(3) . . . .
O1 C8 C2 F10 -15.8(5) . . . .
O4 C1 C4 F4 149.4(3) . . . .
O4 C1 C4 F6 -92.1(3) . . . .
O4 C1 C4 F12 27.8(4) . . . .
O6 C8 C2 F1 43.7(4) . . . .
O6 C8 C2 F8 -74.1(4) . . . .
O6 C8 C2 F10 164.0(3) . . . .
O5 C1 C4 F4 -33.8(4) . . . .
O5 C1 C4 F6 84.8(4) . . . .
O5 C1 C4 F12 -155.3(3) . . . .
O3 C6 C5 F3 39.2(6) . . . .
O3 C6 C5 F7 174.2(6) . . . .
O3 C6 C5 F2 -73.0(5) . . . .
O3 C6 C5 F9 109.4(6) . . . .
O3 C6 C5 F5 -134.6(10) . . . .
O3 C6 C5 F11 -2.5(10) . . . .
O2 C6 C5 F3 -142.0(5) . . . .
O2 C6 C5 F7 -7.0(7) . . . .
O2 C6 C5 F2 105.8(5) . . . .
O2 C6 C5 F9 -71.8(6) . . . .
O2 C6 C5 F5 44.2(11) . . . .
O2 C6 C5 F11 176.3(10) . . . .

loop_
_publcif_info_datablock.id
_publcif_info_datablock.publ_exptl
_publcif_info_datablock.publ_geom
_publcif_info_datablock.structure
{ae32d1e1-8166-4c36-befe-76c74049acd5} ? ? ?
{85ffe418-5fc1-4a4e-92c7-4e398ff7b92c} y y y

loop_
_publcif_info_exptl_table_extra_item
sin_theta_over_lambda_max

loop_
_publcif_info_tables.block_id
_publcif_info_tables.reference_item
{ae32d1e1-8166-4c36-befe-76c74049acd5} '_publcif_info_datablock.publ_exptl'

loop_
_publcif_info_cif.paper_type
EE
